data_4311309
loop_
_publ_author_name
'A. N. Vedernikov'
'M. Pink'
'K. G. Caulton'

_publ_section_title
;
 Influence of the [2.1.1]-(2,6)-Pyridinophane Macrocycle Ring Size
 Constraint on the Structure and Reactivity of Copper Complexes
;
_journal_name_full 'Inorganic Chemistry'
_journal_page_first 4300
_journal_page_last 4305
_journal_paper_doi 10.1021/ic049886o
_journal_volume 43
_journal_year 2004
_chemical_formula_moiety 'C19 H17 Cl Cu N3, 1/3 (C H2 Cl2)'
_chemical_formula_sum 'C19.33 H17.67 Cl1.67 Cu N3'
_chemical_formula_weight 414.65
_chemical_name_systematic
; 
 ? 
;
_space_group_IT_number 169
_symmetry_cell_setting hexagonal
_symmetry_space_group_name_Hall 'P 61'
_symmetry_space_group_name_H-M 'P 61'
_atom_sites_solution_hydrogens geom
_atom_sites_solution_primary direct
_atom_sites_solution_secondary difmap
_audit_creation_method SHELXL-97
_cell_angle_alpha 90.00
_cell_angle_beta 90.00
_cell_angle_gamma 120.00
_cell_formula_units_Z 6
_cell_length_a 21.0593(16)
_cell_length_b 21.0593
_cell_length_c 7.5642(6)
_cell_measurement_reflns_used 6999
_cell_measurement_temperature 136(2)
_cell_measurement_theta_max 25.9
_cell_measurement_theta_min 2.9
_cell_volume 2905.2(3)
_computing_cell_refinement 'SAINT (Bruker, 1999)'
_computing_data_collection 'SMART (Bruker, 1999)'
_computing_data_reduction 'SAINT (Bruker, 1999)'
_computing_molecular_graphics 'XTEL (local library)'
_computing_publication_material 'XCIF (Bruker, 1999), XTEL (local library)'
_computing_structure_refinement 'SHELXL-97 (Sheldrick, 1997)'
_computing_structure_solution 'SIR-92 (Alatomare et al., 1993)'
_diffrn_ambient_temperature 136(2)
_diffrn_detector 'CCD area detector'
_diffrn_detector_area_resol_mean 44.52
_diffrn_detector_type 'Bruker SMART 6000'
_diffrn_measured_fraction_theta_full 0.998
_diffrn_measured_fraction_theta_max 0.998
_diffrn_measurement_details '0.30 degree frames measured for 30 seconds each'
_diffrn_measurement_device 'three-circle goniometer with fixed chi'
_diffrn_measurement_device_type 'Bruker Platform goniometer'
_diffrn_measurement_method \w-scans
_diffrn_radiation_monochromator graphite
_diffrn_radiation_source 'fine-focus sealed tube'
_diffrn_radiation_type MoK\a
_diffrn_radiation_wavelength 0.71073
_diffrn_reflns_av_R_equivalents 0.0630
_diffrn_reflns_av_sigmaI/netI 0.0417
_diffrn_reflns_limit_h_max 26
_diffrn_reflns_limit_h_min -27
_diffrn_reflns_limit_k_max 27
_diffrn_reflns_limit_k_min -27
_diffrn_reflns_limit_l_max 9
_diffrn_reflns_limit_l_min -9
_diffrn_reflns_number 32662
_diffrn_reflns_theta_full 27.52
_diffrn_reflns_theta_max 27.52
_diffrn_reflns_theta_min 2.23
_diffrn_standards_decay_% 0.0
_diffrn_standards_interval_time 1086
_diffrn_standards_number 181
_exptl_absorpt_coefficient_mu 1.364
_exptl_absorpt_correction_T_max 0.8757
_exptl_absorpt_correction_T_min 0.6115
_exptl_absorpt_correction_type multi-scan
_exptl_absorpt_process_details 'SADABS, R. Blessing (1995)'
_exptl_crystal_colour yellow
_exptl_crystal_density_diffrn 1.422
_exptl_crystal_density_method 'not measured'
_exptl_crystal_description needle
_exptl_crystal_F_000 1272
_exptl_crystal_size_max 0.40
_exptl_crystal_size_mid 0.10
_exptl_crystal_size_min 0.10
_refine_diff_density_max 0.352
_refine_diff_density_min -0.237
_refine_diff_density_rms 0.067
_refine_ls_abs_structure_details 'Flack H D (1983), Acta Cryst. A39, 876-881'
_refine_ls_abs_structure_Flack 0.030(14)
_refine_ls_extinction_method none
_refine_ls_goodness_of_fit_ref 1.073
_refine_ls_hydrogen_treatment riding
_refine_ls_matrix_type full
_refine_ls_number_parameters 256
_refine_ls_number_reflns 4389
_refine_ls_number_restraints 20
_refine_ls_restrained_S_all 1.072
_refine_ls_R_factor_all 0.0469
_refine_ls_R_factor_gt 0.0350
_refine_ls_shift/su_max 0.002
_refine_ls_shift/su_mean 0.000
_refine_ls_structure_factor_coef Fsqd
_refine_ls_weighting_details 'calc w=1/[\s^2^(Fo^2^)+(0.0367P)^2^+1.3613P] where P=(Fo^2^+2Fc^2^)/3'
_refine_ls_weighting_scheme calc
_refine_ls_wR_factor_gt 0.0811
_refine_ls_wR_factor_ref 0.0860
_reflns_number_gt 3761
_reflns_number_total 4389
_reflns_threshold_expression >2sigma(I)
_cod_data_source_file ic049886osi20040128_092525.cif
_cod_data_source_block 03023
_cod_depositor_comments
;
The following automatic conversions were performed:

'_exptl_absorpt_correction_type' tag value 'multi-scans' was replaced
with 'multi-scan' value.

Automatic conversion script
Id: cif_fix_values 1646 2011-03-28 12:23:43Z adriana 
;
_cod_database_code 4311309

loop_
_symmetry_equiv_pos_as_xyz
'x, y, z'
'-y, x-y, z+1/3'
'-x+y, -x, z+2/3'
'-x, -y, z+1/2'
'y, -x+y, z+5/6'
'x-y, x, z+1/6'

loop_
_atom_site_label
_atom_site_type_symbol
_atom_site_fract_x
_atom_site_fract_y
_atom_site_fract_z
_atom_site_U_iso_or_equiv
_atom_site_adp_type
_atom_site_occupancy
_atom_site_symmetry_multiplicity
_atom_site_calc_flag
_atom_site_refinement_flags
_atom_site_disorder_assembly
_atom_site_disorder_group
Cu1 Cu 0.71839(2) 0.16366(2) 0.08955(5) 0.02648(10) Uani 1 1 d . . .
Cl1 Cl 0.82177(4) 0.22565(4) 0.24446(11) 0.02897(16) Uani 1 1 d . . .
N1 N 0.61263(15) 0.10111(15) 0.1780(4) 0.0287(6) Uani 1 1 d . . .
N2 N 0.68282(14) 0.20445(13) -0.1125(3) 0.0225(5) Uani 1 1 d . . .
N3 N 0.72322(15) 0.08571(14) -0.0938(4) 0.0314(6) Uani 1 1 d . . .
C1 C 0.5917(2) 0.03207(18) 0.2234(4) 0.0363(8) Uani 1 1 d . . .
C2 C 0.5172(2) -0.0190(2) 0.2472(6) 0.0503(11) Uani 1 1 d . . .
H2A H 0.5024 -0.0682 0.2782 0.060 Uiso 1 1 calc R . .
C3 C 0.4658(2) 0.0021(2) 0.2257(6) 0.0533(11) Uani 1 1 d . . .
H3A H 0.4154 -0.0319 0.2446 0.064 Uiso 1 1 calc R . .
C4 C 0.4879(2) 0.0731(2) 0.1764(5) 0.0417(9) Uani 1 1 d . . .
H4A H 0.4529 0.0884 0.1591 0.050 Uiso 1 1 calc R . .
C5 C 0.56156(18) 0.12150(19) 0.1527(4) 0.0304(7) Uani 1 1 d . . .
C6 C 0.59004(18) 0.19911(18) 0.0879(5) 0.0315(7) Uani 1 1 d . . .
H6A H 0.6288 0.2340 0.1688 0.038 Uiso 1 1 calc R . .
H6B H 0.5497 0.2104 0.0878 0.038 Uiso 1 1 calc R . .
C7 C 0.62121(16) 0.20825(16) -0.0987(4) 0.0251(6) Uani 1 1 d . . .
C8 C 0.58643(17) 0.21686(17) -0.2438(5) 0.0286(6) Uani 1 1 d . . .
H8A H 0.5444 0.2220 -0.2301 0.034 Uiso 1 1 calc R . .
C9 C 0.61458(17) 0.21781(18) -0.4104(5) 0.0317(7) Uani 1 1 d . . .
H9A H 0.5914 0.2229 -0.5128 0.038 Uiso 1 1 calc R . .
C10 C 0.67685(16) 0.21136(16) -0.4269(5) 0.0271(6) Uani 1 1 d . . .
H10A H 0.6961 0.2107 -0.5400 0.032 Uiso 1 1 calc R . .
C11 C 0.71011(16) 0.20591(15) -0.2743(4) 0.0227(6) Uani 1 1 d . . .
C12 C 0.77678(17) 0.19737(17) -0.2770(4) 0.0271(7) Uani 1 1 d . . .
H12A H 0.8108 0.2277 -0.1820 0.033 Uiso 1 1 calc R . .
H12B H 0.8024 0.2151 -0.3915 0.033 Uiso 1 1 calc R . .
C13 C 0.75625(17) 0.11798(18) -0.2508(5) 0.0314(7) Uani 1 1 d . . .
C14 C 0.7690(2) 0.0808(2) -0.3825(5) 0.0423(9) Uani 1 1 d . . .
H14A H 0.7925 0.1051 -0.4889 0.051 Uiso 1 1 calc R . .
C15 C 0.7472(3) 0.0078(2) -0.3586(6) 0.0575(12) Uani 1 1 d . . .
H15A H 0.7556 -0.0189 -0.4477 0.069 Uiso 1 1 calc R . .
C16 C 0.7132(3) -0.0254(2) -0.2038(6) 0.0518(11) Uani 1 1 d . . .
H16A H 0.6979 -0.0756 -0.1847 0.062 Uiso 1 1 calc R . .
C17 C 0.7008(2) 0.01459(19) -0.0732(6) 0.0405(8) Uani 1 1 d . . .
C18 C 0.6594(3) -0.0270(2) 0.0896(7) 0.0590(11) Uani 1 1 d . . .
H18A H 0.6838 -0.0536 0.1345 0.071 Uiso 1 1 calc R . .
H18B H 0.6097 -0.0645 0.0510 0.071 Uiso 1 1 calc R . .
C19 C 0.6504(2) 0.01320(19) 0.2447(6) 0.0450(9) Uani 1 1 d . . .
H19A H 0.6398 -0.0175 0.3517 0.054 Uiso 1 1 calc R . .
H19B H 0.6975 0.0590 0.2646 0.054 Uiso 1 1 calc R . .
Cl1S Cl 0.8076(10) -0.1172(11) -0.638(3) 0.146(7) Uiso 0.1434(13) 1 d PDU A -1
Cl2S Cl 0.920(2) 0.0470(17) -0.572(7) 0.267(16) Uiso 0.1434(13) 1 d PDU A -1
C1S C 0.8868(16) -0.0381(13) -0.641(5) 0.067(9) Uiso 0.1434(13) 1 d PDU A -1
H1S1 H 0.9213 -0.0518 -0.5879 0.080 Uiso 0.1434(13) 1 calc PR A -1
H1S2 H 0.8993 -0.0314 -0.7686 0.080 Uiso 0.1434(13) 1 calc PR A -1
Cl1D Cl 0.835(2) -0.107(2) -0.518(5) 0.099(14) Uiso 0.055(6) 1 d PDU B -2
Cl2D Cl 0.896(2) -0.122(3) -0.869(6) 0.13(2) Uiso 0.055(6) 1 d PDU B -2
C1D C 0.831(3) -0.141(4) -0.719(7) 0.041(18) Uiso 0.055(6) 1 d PDU B -2
H1D1 H 0.7940 -0.1343 -0.7821 0.050 Uiso 0.055(6) 1 calc PR B -2
H1D2 H 0.8082 -0.1949 -0.6995 0.050 Uiso 0.055(6) 1 calc PR B -2
Cl1E Cl 0.851(2) -0.065(3) -0.943(6) 0.29(2) Uiso 0.135(6) 1 d PDU C -3
Cl2E Cl 0.864(4) -0.152(4) -0.645(10) 0.46(5) Uiso 0.135(6) 1 d PDU C -3
C1E C 0.8187(18) -0.1280(19) -0.785(5) 0.058(10) Uiso 0.135(6) 1 d PDU C -3
H1E1 H 0.7833 -0.1741 -0.8453 0.069 Uiso 0.135(6) 1 calc PR C -3
H1E2 H 0.7889 -0.1146 -0.7091 0.069 Uiso 0.135(6) 1 calc PR C -3

loop_
_atom_site_aniso_label
_atom_site_aniso_U_11
_atom_site_aniso_U_22
_atom_site_aniso_U_33
_atom_site_aniso_U_23
_atom_site_aniso_U_13
_atom_site_aniso_U_12
Cu1 0.0294(2) 0.02662(19) 0.02002(16) 0.00030(16) -0.00096(16) 0.01146(17)
Cl1 0.0264(3) 0.0330(4) 0.0228(3) 0.0023(3) -0.0003(3) 0.0113(3)
N1 0.0313(14) 0.0266(13) 0.0188(12) -0.0018(10) 0.0015(11) 0.0076(12)
N2 0.0276(13) 0.0198(12) 0.0159(13) -0.0018(9) -0.0010(10) 0.0085(10)
N3 0.0327(14) 0.0273(13) 0.0334(15) -0.0021(13) -0.0030(13) 0.0144(11)
C1 0.048(2) 0.0285(16) 0.0188(17) 0.0003(13) 0.0007(14) 0.0089(15)
C2 0.061(3) 0.0299(18) 0.0308(19) 0.0045(17) 0.010(2) 0.0012(17)
C3 0.035(2) 0.053(2) 0.042(2) 0.000(2) 0.0115(18) -0.0002(18)
C4 0.0316(19) 0.052(2) 0.0291(17) -0.0057(16) 0.0058(14) 0.0120(17)
C5 0.0315(17) 0.0381(18) 0.0149(14) -0.0067(13) 0.0032(12) 0.0124(15)
C6 0.0367(17) 0.0381(17) 0.0240(15) -0.0066(16) -0.0011(15) 0.0218(15)
C7 0.0297(15) 0.0234(14) 0.0206(15) -0.0002(13) 0.0041(13) 0.0121(12)
C8 0.0317(16) 0.0309(15) 0.0278(16) -0.0004(15) 0.0027(15) 0.0190(13)
C9 0.0365(17) 0.0370(17) 0.0262(16) 0.0072(15) -0.0005(16) 0.0220(15)
C10 0.0325(15) 0.0307(15) 0.0183(14) 0.0029(13) 0.0025(14) 0.0160(13)
C11 0.0267(15) 0.0176(13) 0.0210(16) 0.0012(11) 0.0024(12) 0.0091(12)
C12 0.0265(15) 0.0313(16) 0.0214(16) 0.0052(12) 0.0044(12) 0.0128(13)
C13 0.0280(15) 0.0371(17) 0.0316(16) -0.0042(16) -0.0035(15) 0.0182(13)
C14 0.052(2) 0.048(2) 0.030(2) -0.0044(16) 0.0035(17) 0.0266(18)
C15 0.081(3) 0.052(3) 0.051(3) -0.007(2) 0.008(2) 0.042(2)
C16 0.069(3) 0.038(2) 0.054(3) -0.0068(19) 0.004(2) 0.031(2)
C17 0.0434(19) 0.0355(18) 0.044(2) -0.0003(18) -0.003(2) 0.0208(16)
C18 0.087(3) 0.044(2) 0.051(2) 0.012(2) 0.020(3) 0.036(2)
C19 0.072(3) 0.0297(17) 0.0286(17) 0.0113(16) 0.005(2) 0.0222(18)

loop_
_atom_type_symbol
_atom_type_description
_atom_type_scat_dispersion_real
_atom_type_scat_dispersion_imag
_atom_type_scat_source
C C 0.0033 0.0016 'International Tables Vol C Tables 4.2.6.8 and 6.1.1.4'
H H 0.0000 0.0000 'International Tables Vol C Tables 4.2.6.8 and 6.1.1.4'
N N 0.0061 0.0033 'International Tables Vol C Tables 4.2.6.8 and 6.1.1.4'
Cl Cl 0.1484 0.1585 'International Tables Vol C Tables 4.2.6.8 and 6.1.1.4'
Cu Cu 0.3201 1.2651 'International Tables Vol C Tables 4.2.6.8 and 6.1.1.4'

loop_
_geom_angle_atom_site_label_1
_geom_angle_atom_site_label_2
_geom_angle_atom_site_label_3
_geom_angle
_geom_angle_site_symmetry_1
_geom_angle_site_symmetry_3
_geom_angle_publ_flag
N1 Cu1 N2 90.30(10) . . ?
N1 Cu1 N3 99.65(11) . . ?
N2 Cu1 N3 90.32(10) . . ?
N1 Cu1 Cl1 129.28(8) . . ?
N2 Cu1 Cl1 126.53(7) . . ?
N3 Cu1 Cl1 111.96(8) . . ?
C1 N1 C5 119.9(3) . . ?
C1 N1 Cu1 116.4(2) . . ?
C5 N1 Cu1 121.9(2) . . ?
C7 N2 C11 118.9(3) . . ?
C7 N2 Cu1 121.9(2) . . ?
C11 N2 Cu1 116.2(2) . . ?
C17 N3 C13 117.6(3) . . ?
C17 N3 Cu1 130.1(3) . . ?
C13 N3 Cu1 112.3(2) . . ?
N1 C1 C2 120.1(4) . . ?
N1 C1 C19 116.9(3) . . ?
C2 C1 C19 122.9(3) . . ?
C3 C2 C1 119.9(4) . . ?
C3 C2 H2A 120.0 . . ?
C1 C2 H2A 120.0 . . ?
C2 C3 C4 119.5(4) . . ?
C2 C3 H3A 120.3 . . ?
C4 C3 H3A 120.3 . . ?
C3 C4 C5 118.9(4) . . ?
C3 C4 H4A 120.6 . . ?
C5 C4 H4A 120.6 . . ?
N1 C5 C4 121.7(3) . . ?
N1 C5 C6 116.0(3) . . ?
C4 C5 C6 122.2(3) . . ?
C5 C6 C7 110.4(3) . . ?
C5 C6 H6A 109.6 . . ?
C7 C6 H6A 109.6 . . ?
C5 C6 H6B 109.6 . . ?
C7 C6 H6B 109.6 . . ?
H6A C6 H6B 108.1 . . ?
N2 C7 C8 122.5(3) . . ?
N2 C7 C6 115.6(3) . . ?
C8 C7 C6 121.9(3) . . ?
C7 C8 C9 118.2(3) . . ?
C7 C8 H8A 120.9 . . ?
C9 C8 H8A 120.9 . . ?
C8 C9 C10 119.8(3) . . ?
C8 C9 H9A 120.1 . . ?
C10 C9 H9A 120.1 . . ?
C11 C10 C9 118.3(3) . . ?
C11 C10 H10A 120.8 . . ?
C9 C10 H10A 120.8 . . ?
N2 C11 C10 122.1(3) . . ?
N2 C11 C12 115.1(3) . . ?
C10 C11 C12 122.7(3) . . ?
C11 C12 C13 111.2(2) . . ?
C11 C12 H12A 109.4 . . ?
C13 C12 H12A 109.4 . . ?
C11 C12 H12B 109.4 . . ?
C13 C12 H12B 109.4 . . ?
H12A C12 H12B 108.0 . . ?
N3 C13 C14 122.7(3) . . ?
N3 C13 C12 117.0(3) . . ?
C14 C13 C12 120.3(3) . . ?
C13 C14 C15 119.3(4) . . ?
C13 C14 H14A 120.3 . . ?
C15 C14 H14A 120.3 . . ?
C16 C15 C14 118.7(4) . . ?
C16 C15 H15A 120.7 . . ?
C14 C15 H15A 120.7 . . ?
C15 C16 C17 120.2(4) . . ?
C15 C16 H16A 119.9 . . ?
C17 C16 H16A 119.9 . . ?
N3 C17 C16 121.5(4) . . ?
N3 C17 C18 121.6(4) . . ?
C16 C17 C18 116.9(3) . . ?
C17 C18 C19 120.3(3) . . ?
C17 C18 H18A 107.2 . . ?
C19 C18 H18A 107.2 . . ?
C17 C18 H18B 107.2 . . ?
C19 C18 H18B 107.2 . . ?
H18A C18 H18B 106.9 . . ?
C1 C19 C18 114.8(4) . . ?
C1 C19 H19A 108.6 . . ?
C18 C19 H19A 108.6 . . ?
C1 C19 H19B 108.6 . . ?
C18 C19 H19B 108.6 . . ?
H19A C19 H19B 107.5 . . ?
Cl2S C1S Cl1S 138(3) . . ?
Cl2S C1S H1S1 102.5 . . ?
Cl1S C1S H1S1 102.5 . . ?
Cl2S C1S H1S2 102.5 . . ?
Cl1S C1S H1S2 102.5 . . ?
H1S1 C1S H1S2 104.9 . . ?
Cl1D C1D Cl2D 132(3) . . ?
Cl1D C1D H1D1 104.4 . . ?
Cl2D C1D H1D1 104.4 . . ?
Cl1D C1D H1D2 104.4 . . ?
Cl2D C1D H1D2 104.4 . . ?
H1D1 C1D H1D2 105.6 . . ?
Cl1E C1E Cl2E 129(3) . . ?
Cl1E C1E H1E1 105.0 . . ?
Cl2E C1E H1E1 105.0 . . ?
Cl1E C1E H1E2 105.0 . . ?
Cl2E C1E H1E2 105.0 . . ?
H1E1 C1E H1E2 105.8 . . ?

loop_
_geom_bond_atom_site_label_1
_geom_bond_atom_site_label_2
_geom_bond_distance
_geom_bond_site_symmetry_2
_geom_bond_publ_flag
Cu1 N1 2.052(3) . ?
Cu1 N2 2.069(2) . ?
Cu1 N3 2.190(3) . ?
Cu1 Cl1 2.2305(8) . ?
N1 C1 1.336(4) . ?
N1 C5 1.356(5) . ?
N2 C7 1.343(4) . ?
N2 C11 1.346(4) . ?
N3 C17 1.335(4) . ?
N3 C13 1.373(5) . ?
C1 C2 1.400(5) . ?
C1 C19 1.485(6) . ?
C2 C3 1.370(6) . ?
C2 H2A 0.9500 . ?
C3 C4 1.376(6) . ?
C3 H3A 0.9500 . ?
C4 C5 1.377(5) . ?
C4 H4A 0.9500 . ?
C5 C6 1.514(5) . ?
C6 C7 1.528(5) . ?
C6 H6A 0.9900 . ?
C6 H6B 0.9900 . ?
C7 C8 1.381(5) . ?
C8 C9 1.388(5) . ?
C8 H8A 0.9500 . ?
C9 C10 1.390(4) . ?
C9 H9A 0.9500 . ?
C10 C11 1.384(4) . ?
C10 H10A 0.9500 . ?
C11 C12 1.502(4) . ?
C12 C13 1.516(4) . ?
C12 H12A 0.9900 . ?
C12 H12B 0.9900 . ?
C13 C14 1.374(5) . ?
C14 C15 1.378(6) . ?
C14 H14A 0.9500 . ?
C15 C16 1.368(6) . ?
C15 H15A 0.9500 . ?
C16 C17 1.404(6) . ?
C16 H16A 0.9500 . ?
C17 C18 1.509(6) . ?
C18 C19 1.513(6) . ?
C18 H18A 0.9900 . ?
C18 H18B 0.9900 . ?
C19 H19A 0.9900 . ?
C19 H19B 0.9900 . ?
Cl1S C1S 1.67(2) . ?
Cl2S C1S 1.65(2) . ?
C1S H1S1 0.9900 . ?
C1S H1S2 0.9900 . ?
Cl1D C1D 1.66(2) . ?
Cl2D C1D 1.67(2) . ?
C1D H1D1 0.9900 . ?
C1D H1D2 0.9900 . ?
Cl1E C1E 1.65(2) . ?
Cl2E C1E 1.68(2) . ?
C1E H1E1 0.9900 . ?
C1E H1E2 0.9900 . ?

loop_
_geom_torsion_atom_site_label_1
_geom_torsion_atom_site_label_2
_geom_torsion_atom_site_label_3
_geom_torsion_atom_site_label_4
_geom_torsion
_geom_torsion_site_symmetry_1
_geom_torsion_site_symmetry_2
_geom_torsion_site_symmetry_3
_geom_torsion_site_symmetry_4
_geom_torsion_publ_flag
N2 Cu1 N1 C1 136.4(2) . . . . ?
N3 Cu1 N1 C1 46.0(2) . . . . ?
Cl1 Cu1 N1 C1 -83.0(2) . . . . ?
N2 Cu1 N1 C5 -28.2(2) . . . . ?
N3 Cu1 N1 C5 -118.6(2) . . . . ?
Cl1 Cu1 N1 C5 112.4(2) . . . . ?
N1 Cu1 N2 C7 26.4(2) . . . . ?
N3 Cu1 N2 C7 126.0(2) . . . . ?
Cl1 Cu1 N2 C7 -116.0(2) . . . . ?
N1 Cu1 N2 C11 -134.0(2) . . . . ?
N3 Cu1 N2 C11 -34.3(2) . . . . ?
Cl1 Cu1 N2 C11 83.7(2) . . . . ?
N1 Cu1 N3 C17 -45.6(3) . . . . ?
N2 Cu1 N3 C17 -136.0(3) . . . . ?
Cl1 Cu1 N3 C17 93.9(3) . . . . ?
N1 Cu1 N3 C13 135.9(2) . . . . ?
N2 Cu1 N3 C13 45.5(2) . . . . ?
Cl1 Cu1 N3 C13 -84.6(2) . . . . ?
C5 N1 C1 C2 -0.8(5) . . . . ?
Cu1 N1 C1 C2 -165.8(3) . . . . ?
C5 N1 C1 C19 178.6(3) . . . . ?
Cu1 N1 C1 C19 13.6(4) . . . . ?
N1 C1 C2 C3 -0.7(6) . . . . ?
C19 C1 C2 C3 179.9(4) . . . . ?
C1 C2 C3 C4 1.6(6) . . . . ?
C2 C3 C4 C5 -1.0(6) . . . . ?
C1 N1 C5 C4 1.5(5) . . . . ?
Cu1 N1 C5 C4 165.6(3) . . . . ?
C1 N1 C5 C6 -175.5(3) . . . . ?
Cu1 N1 C5 C6 -11.4(4) . . . . ?
C3 C4 C5 N1 -0.5(5) . . . . ?
C3 C4 C5 C6 176.2(4) . . . . ?
N1 C5 C6 C7 66.1(4) . . . . ?
C4 C5 C6 C7 -110.8(3) . . . . ?
C11 N2 C7 C8 -2.9(4) . . . . ?
Cu1 N2 C7 C8 -162.8(2) . . . . ?
C11 N2 C7 C6 174.6(3) . . . . ?
Cu1 N2 C7 C6 14.7(3) . . . . ?
C5 C6 C7 N2 -68.0(3) . . . . ?
C5 C6 C7 C8 109.5(3) . . . . ?
N2 C7 C8 C9 3.3(4) . . . . ?
C6 C7 C8 C9 -174.0(3) . . . . ?
C7 C8 C9 C10 -1.0(5) . . . . ?
C8 C9 C10 C11 -1.6(5) . . . . ?
C7 N2 C11 C10 0.1(4) . . . . ?
Cu1 N2 C11 C10 161.1(2) . . . . ?
C7 N2 C11 C12 -176.9(2) . . . . ?
Cu1 N2 C11 C12 -15.9(3) . . . . ?
C9 C10 C11 N2 2.1(4) . . . . ?
C9 C10 C11 C12 178.9(3) . . . . ?
N2 C11 C12 C13 77.7(4) . . . . ?
C10 C11 C12 C13 -99.3(3) . . . . ?
C17 N3 C13 C14 -2.3(5) . . . . ?
Cu1 N3 C13 C14 176.4(3) . . . . ?
C17 N3 C13 C12 176.0(3) . . . . ?
Cu1 N3 C13 C12 -5.3(3) . . . . ?
C11 C12 C13 N3 -62.1(4) . . . . ?
C11 C12 C13 C14 116.2(3) . . . . ?
N3 C13 C14 C15 0.8(6) . . . . ?
C12 C13 C14 C15 -177.4(4) . . . . ?
C13 C14 C15 C16 0.2(7) . . . . ?
C14 C15 C16 C17 0.2(7) . . . . ?
C13 N3 C17 C16 2.7(5) . . . . ?
Cu1 N3 C17 C16 -175.7(3) . . . . ?
C13 N3 C17 C18 -175.8(4) . . . . ?
Cu1 N3 C17 C18 5.7(5) . . . . ?
C15 C16 C17 N3 -1.7(7) . . . . ?
C15 C16 C17 C18 176.9(4) . . . . ?
N3 C17 C18 C19 -7.6(7) . . . . ?
C16 C17 C18 C19 173.8(4) . . . . ?
N1 C1 C19 C18 -100.9(4) . . . . ?
C2 C1 C19 C18 78.4(5) . . . . ?
C17 C18 C19 C1 79.8(5) . . . . ?
